data_7044822
loop_
_publ_author_name
'Wang, Xiuli'
'Zhang, Shan'
'Wang, Xiang'
'Liu, Guo Cheng'
'Lin, Hongyan'
'Zhang, Huixiu'

_publ_section_title
;
 Various Polyoxomolybdate-based Hybrids Induced by pH and Solvents:
 Structures, Adsorption Activities for Dyes and Bifunctional
 Electrocatalytic Properties
;
_journal_name_full 'Dalton Transactions'
_journal_paper_doi 10.1039/C7DT03618C
_journal_year 2017
_chemical_formula_sum 'C28 H24 Co2 Mo7 N12 O33'
_chemical_formula_weight 1846.03
_space_group_crystal_system monoclinic
_space_group_IT_number 14
_space_group_name_Hall '-P 2yn'
_space_group_name_H-M_alt 'P 1 21/n 1'
_symmetry_space_group_name_Hall '-P 2yn'
_symmetry_space_group_name_H-M 'P 1 21/n 1'
_atom_sites_solution_hydrogens mixed
_audit_creation_method SHELXL-2014/7
_audit_update_record
;
2017-08-30 deposited with the CCDC.
2017-11-08 downloaded from the CCDC.
;
_cell_angle_alpha 90
_cell_angle_beta 97.267(4)
_cell_angle_gamma 90
_cell_formula_units_Z 4
_cell_length_a 16.164(3)
_cell_length_b 12.4340(19)
_cell_length_c 24.850(4)
_cell_measurement_reflns_used 1510
_cell_measurement_temperature 296(2)
_cell_measurement_theta_max 25.118
_cell_measurement_theta_min 1.425
_cell_volume 4954.3(14)
_computing_cell_refinement 'SMART (Bruker, 2001)'
_computing_data_collection 'SMART (Bruker, 2001)'
_computing_data_reduction 'SAINT+ (Bruker, 1999)'
_computing_molecular_graphics 'SHELXS-97 (Sheldrick, 2008)'
_computing_publication_material 'SHELXL-2014/7 (Sheldrick, 2014)'
_computing_structure_refinement 'SHELXL-2014/7 (Sheldrick, 2014)'
_diffrn_ambient_temperature 296(2)
_diffrn_measured_fraction_theta_full 0.999
_diffrn_measured_fraction_theta_max 0.999
_diffrn_measurement_device_type 'CCD area detector'
_diffrn_measurement_method 'phi and omega scans'
_diffrn_radiation_type MoK\a
_diffrn_radiation_wavelength 0.71073
_diffrn_reflns_av_R_equivalents 0.1037
_diffrn_reflns_av_unetI/netI 0.1097
_diffrn_reflns_Laue_measured_fraction_full 0.999
_diffrn_reflns_Laue_measured_fraction_max 0.999
_diffrn_reflns_limit_h_max 15
_diffrn_reflns_limit_h_min -19
_diffrn_reflns_limit_k_max 14
_diffrn_reflns_limit_k_min -14
_diffrn_reflns_limit_l_max 28
_diffrn_reflns_limit_l_min -29
_diffrn_reflns_number 28384
_diffrn_reflns_point_group_measured_fraction_full 0.999
_diffrn_reflns_point_group_measured_fraction_max 0.999
_diffrn_reflns_theta_full 25.118
_diffrn_reflns_theta_max 25.118
_diffrn_reflns_theta_min 1.425
_diffrn_source 'fine-focus sealed tube'
_exptl_absorpt_coefficient_mu 2.476
_exptl_absorpt_correction_type multi-scan
_exptl_absorpt_process_details SADABS
_exptl_crystal_colour pink
_exptl_crystal_density_diffrn 2.475
_exptl_crystal_description block
_exptl_crystal_F_000 3552
_exptl_crystal_size_max 0.250
_exptl_crystal_size_mid 0.230
_exptl_crystal_size_min 0.200
_exptl_transmission_factor_max 0.637
_exptl_transmission_factor_min 0.577
_refine_diff_density_max 0.781
_refine_diff_density_min -0.805
_refine_diff_density_rms 0.189
_refine_ls_extinction_method none
_refine_ls_goodness_of_fit_ref 1.004
_refine_ls_hydrogen_treatment mixed
_refine_ls_matrix_type full
_refine_ls_number_parameters 747
_refine_ls_number_reflns 8843
_refine_ls_number_restraints 0
_refine_ls_restrained_S_all 1.004
_refine_ls_R_factor_all 0.1016
_refine_ls_R_factor_gt 0.0474
_refine_ls_shift/su_max 0.000
_refine_ls_shift/su_mean 0.000
_refine_ls_structure_factor_coef Fsqd
_refine_ls_weighting_details 'w=1/[\s^2^(Fo^2^)+(0.0217P)^2^] where P=(Fo^2^+2Fc^2^)/3'
_refine_ls_weighting_scheme calc
_refine_ls_wR_factor_gt 0.0796
_refine_ls_wR_factor_ref 0.0963
_reflns_Friedel_coverage 0.000
_reflns_number_gt 5544
_reflns_number_total 8843
_reflns_threshold_expression 'I > 2\s(I)'
_cod_data_source_file c7dt03618c2.cif
_cod_data_source_block 2
_cod_original_cell_volume 4954.3(13)
_cod_database_code 7044822
_shelx_shelxl_version_number 2014/7
_shelx_space_group_comment
;
The symmetry employed for this shelxl refinement is uniquely defined
by the following loop, which should always be used as a source of
symmetry information in preference to the above space-group names.
They are only intended as comments.
;
_shelx_estimated_absorpt_t_min 0.577
_shelx_estimated_absorpt_t_max 0.637

loop_
_space_group_symop_operation_xyz
'x, y, z'
'-x+1/2, y+1/2, -z+1/2'
'-x, -y, -z'
'x-1/2, -y-1/2, z-1/2'

loop_
_atom_site_label
_atom_site_type_symbol
_atom_site_fract_x
_atom_site_fract_y
_atom_site_fract_z
_atom_site_U_iso_or_equiv
_atom_site_adp_type
_atom_site_occupancy
_atom_site_site_symmetry_order
_atom_site_calc_flag
_atom_site_refinement_flags_posn
_atom_site_refinement_flags_adp
Mo1 Mo 0.87903(5) -0.12569(6) 0.01147(3) 0.0218(2) Uani 1 1 d . .
Co1 Co 0.71867(8) -0.68862(9) 0.13843(5) 0.0204(3) Uani 1 1 d . .
O1 O 0.6442(4) -0.6274(4) 0.1954(2) 0.0246(15) Uani 1 1 d . .
N1 N 0.7263(5) -0.8108(5) 0.1968(3) 0.0223(18) Uani 1 1 d . .
C1 C 0.6406(6) -0.6838(6) 0.2363(3) 0.019(2) Uani 1 1 d . .
O1W O 0.6270(4) -0.7626(5) 0.0830(3) 0.0436(19) Uani 1 1 d . .
Mo2 Mo 0.71327(5) -0.15533(6) 0.07473(3) 0.0209(2) Uani 1 1 d . .
Co2 Co 1.23149(8) -0.21025(9) 0.14626(5) 0.0250(3) Uani 1 1 d . .
O2 O 0.8230(4) -0.6128(4) 0.1839(2) 0.0261(15) Uani 1 1 d . .
N2 N 0.7541(6) -0.9332(6) 0.2598(3) 0.037(2) Uani 1 1 d . .
H2B H 0.7745 -0.9903 0.2758 0.045 Uiso 1 1 calc R U
C2 C 0.7660(6) -0.9007(7) 0.2101(4) 0.032(2) Uani 1 1 d . .
H2A H 0.7984 -0.9373 0.1877 0.038 Uiso 1 1 calc R U
O2W O 0.9413(6) -0.3032(6) 0.1412(3) 0.067(3) Uani 1 1 d . .
Mo3 Mo 0.60703(5) -0.24130(6) -0.03474(3) 0.01838(19) Uani 1 1 d . .
N3 N 0.8146(5) -0.7377(6) 0.0977(3) 0.031(2) Uani 1 1 d . .
O3 O 0.7514(4) -0.3425(4) 0.0779(2) 0.0201(14) Uani 1 1 d . .
C3 C 0.8314(7) -0.8008(8) 0.0573(4) 0.043(3) Uani 1 1 d . .
H3A H 0.7914 -0.8397 0.0351 0.051 Uiso 1 1 calc R U
O3W O 1.0918(5) -0.5411(7) 0.1255(3) 0.083(3) Uani 1 1 d . .
Mo4 Mo 0.76492(5) -0.20216(6) -0.10003(3) 0.0234(2) Uani 1 1 d . .
O4 O 1.1419(4) -0.2843(4) 0.1952(2) 0.0267(15) Uani 1 1 d . .
N4 N 0.9113(6) -0.8017(7) 0.0525(3) 0.046(2) Uani 1 1 d . .
H4A H 0.9337 -0.8372 0.0285 0.056 Uiso 1 1 calc R U
O4W O 1.0505(6) -0.3921(8) 0.0410(4) 0.103(3) Uani 1 1 d . .
C4 C 1.4685(7) -0.1793(7) 0.1005(4) 0.035(3) Uani 1 1 d . .
H4B H 1.5244 -0.1987 0.1074 0.043 Uiso 1 1 calc R U
Mo5 Mo 0.79751(5) -0.38350(6) 0.00497(3) 0.01844(19) Uani 1 1 d . .
O5 O 1.3328(4) -0.2877(5) 0.1945(2) 0.0310(16) Uani 1 1 d . .
N5 N 1.3307(5) -0.1634(5) 0.1063(3) 0.0253(19) Uani 1 1 d . .
O5W O 1.1397(4) -0.1390(5) 0.0925(3) 0.0439(19) Uani 1 1 d . .
C5 C 1.4617(6) -0.4545(7) 0.3310(3) 0.028(2) Uani 1 1 d . .
H5A H 1.4384 -0.4437 0.3629 0.033 Uiso 1 1 calc R U
Mo6 Mo 0.64991(5) -0.41515(6) 0.08163(3) 0.01640(18) Uani 1 1 d . .
N6 N 1.4316(6) -0.1163(6) 0.0602(3) 0.035(2) Uani 1 1 d . .
H6A H 1.4566 -0.0863 0.0356 0.043 Uiso 1 1 calc R U
O6 O 0.6669(4) -0.4152(4) -0.0060(2) 0.0182(14) Uani 1 1 d . .
O6W O 1.2194(5) -0.3567(5) 0.1013(3) 0.058(2) Uani 1 1 d . .
C6 C 1.0436(6) -0.3661(7) 0.2778(3) 0.023(2) Uani 1 1 d . .
Mo7 Mo 0.57601(5) -0.50912(6) -0.04087(3) 0.01885(19) Uani 1 1 d . .
N7 N 1.5966(6) -0.6542(6) 0.2763(3) 0.029(2) Uani 1 1 d . .
H7A H 1.590(7) -0.689(8) 0.299(4) 0.05(4) Uiso 1 1 d . .
O7 O 0.8439(4) 0.0012(4) -0.0069(2) 0.0337(17) Uani 1 1 d . .
C7 C 1.4459(6) -0.3818(7) 0.2887(4) 0.030(2) Uani 1 1 d . .
H7B H 1.4117 -0.3225 0.2919 0.036 Uiso 1 1 calc R U
N8 N 1.0956(5) -0.2748(5) 0.2786(3) 0.0241(18) Uani 1 1 d . .
H8A H 1.1009 -0.2383 0.3083 0.029 Uiso 1 1 calc R U
O8 O 0.9841(4) -0.1132(5) 0.0322(2) 0.0331(16) Uani 1 1 d . .
C8 C 0.9999(6) -0.3816(7) 0.3231(3) 0.029(2) Uani 1 1 d . .
H8B H 1.0069 -0.3335 0.3519 0.034 Uiso 1 1 calc R U
N9 N 0.9646(5) -0.5908(5) 0.1906(3) 0.0277(19) Uani 1 1 d . .
H9A H 1.0089 -0.6098 0.1772 0.033 Uiso 1 1 calc R U
O9 O 0.7915(4) -0.2436(5) -0.1602(2) 0.0422(19) Uani 1 1 d . .
C9 C 1.5460(5) -0.5619(7) 0.2785(3) 0.019(2) Uani 1 1 d . .
O10 O 0.8295(4) -0.5111(4) 0.0184(2) 0.0307(16) Uani 1 1 d . .
N10 N 1.2419(6) 0.0148(6) 0.2747(3) 0.036(2) Uani 1 1 d . .
H10A H 1.256(7) 0.069(7) 0.292(4) 0.05(4) Uiso 1 1 d . .
C10 C 0.8920(6) -0.6983(6) 0.1191(3) 0.020(2) Uani 1 1 d . .
O11 O 0.6197(4) -0.6290(4) -0.0203(2) 0.0324(17) Uani 1 1 d . .
C11 C 1.4813(6) -0.3989(6) 0.2424(3) 0.023(2) Uani 1 1 d . .
N11 N 1.4716(5) -0.3257(5) 0.1977(3) 0.0245(18) Uani 1 1 d . .
H11A H 1.5159 -0.3108 0.1834 0.029 Uiso 1 1 calc R U
O12 O 0.6884(4) -0.5408(4) 0.0980(2) 0.0237(15) Uani 1 1 d . .
C12 C 0.6873(6) -0.7855(6) 0.2413(3) 0.023(2) Uani 1 1 d . .
N12 N 1.2289(5) -0.1033(5) 0.2097(3) 0.0199(17) Uani 1 1 d . .
O13 O 0.6146(4) -0.3683(4) 0.1388(2) 0.0247(15) Uani 1 1 d . .
C13 C 1.3499(7) -0.1075(7) 0.0646(4) 0.033(3) Uani 1 1 d . .
H13A H 1.3122 -0.0674 0.0414 0.040 Uiso 1 1 calc R U
O14 O 0.7391(4) -0.0701(4) -0.1102(2) 0.0379(18) Uani 1 1 d . .
C14 C 0.9750(6) -0.5210(7) 0.2368(3) 0.027(2) Uani 1 1 d . .
O15 O 0.7926(4) -0.3712(4) -0.0664(2) 0.0240(15) Uani 1 1 d . .
C15 C 1.4011(7) -0.2779(6) 0.1758(4) 0.027(2) Uani 1 1 d . .
O16 O 0.5892(4) -0.5036(5) -0.1072(2) 0.0363(18) Uani 1 1 d . .
C16 C 1.4047(6) -0.2081(6) 0.1285(4) 0.024(2) Uani 1 1 d . .
O17 O 0.5578(4) -0.1208(5) -0.0433(2) 0.0324(17) Uani 1 1 d . .
C17 C 1.2644(6) -0.0131(7) 0.2262(4) 0.033(2) Uani 1 1 d . .
H17A H 1.3001 0.0263 0.2072 0.039 Uiso 1 1 calc R U
O18 O 0.8880(4) -0.3041(4) 0.0272(2) 0.0254(15) Uani 1 1 d . .
C18 C 1.1825(6) -0.1345(6) 0.2491(3) 0.023(2) Uani 1 1 d . .
O19 O 0.4583(4) -0.5395(4) -0.0416(2) 0.0209(14) Uani 1 1 d . .
C19 C 0.7041(6) -0.8602(7) 0.2804(4) 0.030(3) Uani 1 1 d . .
H19A H 0.6854 -0.8616 0.3143 0.036 Uiso 1 1 calc R U
O20 O 0.7037(4) -0.1616(4) 0.1415(2) 0.0336(17) Uani 1 1 d . .
C20 C 0.9470(6) -0.4685(7) 0.3243(4) 0.032(2) Uani 1 1 d . .
H20A H 0.9202 -0.4800 0.3547 0.039 Uiso 1 1 calc R U
O21 O 0.6519(4) -0.2583(4) -0.1008(2) 0.0236(15) Uani 1 1 d . .
C21 C 1.5297(6) -0.4887(7) 0.2361(4) 0.028(2) Uani 1 1 d . .
H21A H 1.5512 -0.5001 0.2036 0.034 Uiso 1 1 calc R U
O22 O 0.8742(4) -0.1802(4) -0.0596(2) 0.0213(14) Uani 1 1 d . .
C22 C 0.9541(7) -0.7374(8) 0.0917(4) 0.038(3) Uani 1 1 d . .
H22A H 1.0111 -0.7238 0.0979 0.046 Uiso 1 1 calc R U
O23 O 0.8307(4) -0.1360(4) 0.0777(2) 0.0266(15) Uani 1 1 d . .
C23 C 1.5121(6) -0.5431(7) 0.3261(3) 0.029(2) Uani 1 1 d . .
H23A H 1.5233 -0.5904 0.3551 0.035 Uiso 1 1 calc R U
O24 O 0.7355(4) -0.2096(4) -0.0107(2) 0.0189(14) Uani 1 1 d . .
C24 C 1.1375(6) -0.2377(7) 0.2399(3) 0.021(2) Uani 1 1 d . .
O25 O 0.6756(4) -0.0321(4) 0.0552(2) 0.0361(18) Uani 1 1 d . .
C25 C 0.9332(6) -0.5385(7) 0.2810(3) 0.026(2) Uani 1 1 d . .
H25A H 0.8966 -0.5960 0.2816 0.031 Uiso 1 1 calc R U
O26 O 0.5258(4) -0.3345(4) -0.0494(2) 0.0250(15) Uani 1 1 d . .
C26 C 1.1914(7) -0.0621(7) 0.2896(4) 0.035(3) Uani 1 1 d . .
H26A H 1.1673 -0.0649 0.3217 0.042 Uiso 1 1 calc R U
O27 O 0.6153(4) -0.2447(4) 0.0453(2) 0.0181(13) Uani 1 1 d . .
C27 C 0.8921(6) -0.6284(6) 0.1667(3) 0.023(2) Uani 1 1 d . .
C28 C 1.0310(6) -0.4367(6) 0.2353(3) 0.022(2) Uani 1 1 d . .
H28A H 1.0599 -0.4282 0.2055 0.027 Uiso 1 1 calc R U

loop_
_atom_site_aniso_label
_atom_site_aniso_U_11
_atom_site_aniso_U_22
_atom_site_aniso_U_33
_atom_site_aniso_U_23
_atom_site_aniso_U_13
_atom_site_aniso_U_12
Mo1 0.0176(5) 0.0232(4) 0.0253(5) -0.0044(4) 0.0052(4) -0.0047(4)
Co1 0.0202(8) 0.0204(6) 0.0210(7) 0.0005(5) 0.0040(6) 0.0025(6)
O1 0.027(4) 0.021(3) 0.028(4) 0.013(3) 0.012(3) 0.011(3)
N1 0.025(5) 0.017(4) 0.024(4) 0.002(3) 0.003(4) 0.001(4)
C1 0.021(6) 0.015(5) 0.020(5) -0.004(4) 0.004(4) -0.006(4)
O1W 0.027(5) 0.051(4) 0.049(5) -0.009(4) -0.008(3) -0.007(4)
Mo2 0.0190(5) 0.0229(4) 0.0218(4) -0.0043(3) 0.0069(4) -0.0025(4)
Co2 0.0227(8) 0.0287(7) 0.0240(7) 0.0006(6) 0.0049(6) 0.0000(6)
O2 0.023(4) 0.026(4) 0.029(4) -0.010(3) 0.004(3) -0.002(3)
N2 0.050(7) 0.035(5) 0.027(5) 0.013(4) 0.007(4) 0.007(4)
C2 0.030(7) 0.029(6) 0.038(6) -0.002(5) 0.010(5) 0.010(5)
O2W 0.087(8) 0.069(5) 0.041(5) -0.006(4) -0.006(4) 0.024(5)
Mo3 0.0166(5) 0.0213(4) 0.0173(4) 0.0044(3) 0.0022(3) -0.0006(4)
N3 0.024(5) 0.039(5) 0.029(5) -0.012(4) 0.004(4) 0.005(4)
O3 0.022(4) 0.023(3) 0.015(3) -0.006(3) 0.001(3) -0.001(3)
C3 0.044(8) 0.047(7) 0.036(7) -0.021(5) 0.006(6) -0.005(6)
O3W 0.045(6) 0.115(7) 0.099(7) -0.057(6) 0.041(5) -0.018(5)
Mo4 0.0259(5) 0.0274(5) 0.0181(4) 0.0014(4) 0.0069(4) -0.0077(4)
O4 0.026(4) 0.032(4) 0.024(4) -0.003(3) 0.012(3) -0.007(3)
N4 0.040(7) 0.061(6) 0.042(6) -0.031(5) 0.021(5) 0.004(5)
O4W 0.071(8) 0.143(9) 0.101(8) 0.020(6) 0.036(6) 0.047(7)
C4 0.032(7) 0.022(5) 0.053(7) 0.006(5) 0.010(5) -0.004(5)
Mo5 0.0147(5) 0.0194(4) 0.0223(4) -0.0016(3) 0.0066(3) -0.0007(3)
O5 0.020(4) 0.042(4) 0.033(4) 0.015(3) 0.010(3) 0.006(3)
N5 0.028(5) 0.025(4) 0.023(4) 0.003(4) 0.006(4) 0.005(4)
O5W 0.038(5) 0.055(4) 0.038(4) 0.006(4) 0.001(4) 0.003(4)
C5 0.033(7) 0.034(6) 0.018(5) -0.005(4) 0.011(4) 0.006(5)
Mo6 0.0154(5) 0.0192(4) 0.0148(4) 0.0032(3) 0.0027(3) -0.0014(3)
N6 0.039(6) 0.027(5) 0.047(6) 0.008(4) 0.033(5) -0.006(4)
O6 0.016(4) 0.020(3) 0.018(3) -0.001(3) 0.003(3) -0.002(3)
O6W 0.058(6) 0.044(4) 0.074(6) -0.034(4) 0.017(4) -0.008(4)
C6 0.017(6) 0.027(5) 0.026(5) 0.004(4) 0.003(4) 0.003(4)
Mo7 0.0166(5) 0.0229(4) 0.0180(4) -0.0036(3) 0.0059(3) -0.0052(4)
N7 0.040(6) 0.024(5) 0.025(5) 0.009(4) 0.017(4) 0.005(4)
O7 0.038(5) 0.026(4) 0.037(4) -0.010(3) 0.006(3) -0.005(3)
C7 0.028(6) 0.031(5) 0.033(6) 0.007(5) 0.011(5) 0.022(5)
N8 0.023(5) 0.027(4) 0.022(4) -0.008(3) 0.003(4) -0.006(4)
O8 0.016(4) 0.046(4) 0.038(4) -0.006(3) 0.009(3) -0.013(3)
C8 0.028(6) 0.041(6) 0.015(5) -0.002(4) -0.004(4) -0.003(5)
N9 0.021(5) 0.033(5) 0.031(5) -0.016(4) 0.012(4) -0.011(4)
O9 0.045(5) 0.058(4) 0.027(4) -0.015(3) 0.015(3) -0.027(4)
C9 0.013(5) 0.028(5) 0.017(5) 0.001(4) 0.002(4) 0.005(4)
O10 0.026(4) 0.022(3) 0.045(4) 0.009(3) 0.007(3) 0.008(3)
N10 0.050(7) 0.016(5) 0.044(6) -0.014(4) 0.016(5) -0.010(4)
C10 0.010(5) 0.024(5) 0.028(5) -0.010(4) 0.009(4) 0.000(4)
O11 0.031(4) 0.022(3) 0.043(4) -0.007(3) 0.000(3) 0.003(3)
C11 0.029(6) 0.020(5) 0.020(5) 0.004(4) 0.006(4) 0.004(4)
N11 0.018(5) 0.027(4) 0.030(5) 0.010(4) 0.010(4) 0.002(4)
O12 0.019(4) 0.027(3) 0.025(3) 0.008(3) 0.006(3) 0.007(3)
C12 0.027(6) 0.020(5) 0.021(5) 0.002(4) 0.003(4) -0.004(4)
N12 0.020(5) 0.020(4) 0.020(4) 0.003(3) 0.005(3) -0.004(3)
O13 0.024(4) 0.030(3) 0.021(3) 0.001(3) 0.008(3) 0.001(3)
C13 0.044(8) 0.019(5) 0.036(6) 0.000(5) 0.006(5) -0.004(5)
O14 0.046(5) 0.026(4) 0.042(4) 0.007(3) 0.008(4) -0.004(3)
C14 0.022(6) 0.031(5) 0.026(5) -0.008(4) 0.001(4) -0.003(5)
O15 0.021(4) 0.030(3) 0.023(3) -0.004(3) 0.011(3) -0.004(3)
C15 0.039(7) 0.015(5) 0.025(5) -0.004(4) 0.001(5) 0.006(5)
O16 0.042(5) 0.050(4) 0.019(4) -0.008(3) 0.015(3) -0.019(4)
C16 0.027(6) 0.016(5) 0.029(6) -0.001(4) 0.009(5) -0.005(4)
O17 0.038(5) 0.031(4) 0.028(4) 0.012(3) 0.002(3) 0.014(3)
C17 0.025(6) 0.032(6) 0.043(6) 0.005(5) 0.006(5) -0.007(5)
O18 0.022(4) 0.027(3) 0.027(4) -0.001(3) 0.005(3) -0.011(3)
C18 0.026(6) 0.020(5) 0.022(5) -0.003(4) 0.003(4) 0.002(4)
O19 0.023(4) 0.022(3) 0.019(3) 0.000(3) 0.005(3) -0.009(3)
C19 0.044(7) 0.030(6) 0.019(5) 0.005(4) 0.013(5) 0.008(5)
O20 0.044(5) 0.037(4) 0.023(4) -0.010(3) 0.014(3) -0.002(3)
C20 0.022(6) 0.045(6) 0.029(6) 0.003(5) 0.003(5) -0.003(5)
O21 0.024(4) 0.032(3) 0.015(3) -0.001(3) 0.002(3) -0.011(3)
C21 0.027(6) 0.028(5) 0.031(6) 0.001(5) 0.009(5) 0.004(5)
O22 0.021(4) 0.031(3) 0.014(3) -0.003(3) 0.009(3) -0.009(3)
C22 0.025(7) 0.050(7) 0.041(7) -0.012(5) 0.008(5) -0.001(5)
O23 0.023(4) 0.034(4) 0.023(3) -0.004(3) 0.004(3) 0.000(3)
C23 0.035(7) 0.037(6) 0.018(5) 0.010(4) 0.009(5) 0.015(5)
O24 0.021(4) 0.018(3) 0.017(3) -0.001(3) 0.000(3) -0.004(3)
C24 0.019(6) 0.025(5) 0.018(5) 0.012(4) 0.000(4) -0.002(4)
O25 0.044(5) 0.021(3) 0.044(4) 0.000(3) 0.006(4) 0.004(3)
C25 0.018(6) 0.025(5) 0.033(6) 0.005(4) 0.000(5) -0.006(4)
O26 0.016(4) 0.025(3) 0.033(4) 0.004(3) 0.000(3) -0.006(3)
C26 0.049(8) 0.025(6) 0.037(6) -0.003(5) 0.026(5) -0.003(5)
O27 0.020(4) 0.019(3) 0.015(3) 0.002(3) 0.004(3) -0.001(3)
C27 0.028(6) 0.015(5) 0.025(5) -0.002(4) -0.001(5) -0.007(4)
C28 0.021(6) 0.022(5) 0.027(5) -0.006(4) 0.010(4) -0.007(4)

loop_
_atom_type_symbol
_atom_type_description
_atom_type_scat_dispersion_real
_atom_type_scat_dispersion_imag
_atom_type_scat_source
C C 0.0033 0.0016 'International Tables Vol C Tables 4.2.6.8 and 6.1.1.4'
H H 0.0000 0.0000 'International Tables Vol C Tables 4.2.6.8 and 6.1.1.4'
N N 0.0061 0.0033 'International Tables Vol C Tables 4.2.6.8 and 6.1.1.4'
O O 0.0106 0.0060 'International Tables Vol C Tables 4.2.6.8 and 6.1.1.4'
Co Co 0.3494 0.9721 'International Tables Vol C Tables 4.2.6.8 and 6.1.1.4'
Mo Mo -1.6832 0.6857 'International Tables Vol C Tables 4.2.6.8 and 6.1.1.4'

loop_
_geom_angle_atom_site_label_1
_geom_angle_atom_site_label_2
_geom_angle_atom_site_label_3
_geom_angle
_geom_angle_site_symmetry_1
_geom_angle_site_symmetry_3
O8 Mo1 O7 106.1(3) . .
O8 Mo1 O22 103.6(3) . .
O7 Mo1 O22 96.2(3) . .
O8 Mo1 O23 104.1(3) . .
O7 Mo1 O23 97.6(3) . .
O22 Mo1 O23 144.0(2) . .
O8 Mo1 O18 89.9(3) . .
O7 Mo1 O18 164.0(3) . .
O22 Mo1 O18 78.6(2) . .
O23 Mo1 O18 79.0(2) . .
N3 Co1 N1 98.3(3) . .
N3 Co1 O1W 93.4(3) . .
N1 Co1 O1W 96.4(3) . .
N3 Co1 O1 165.8(3) . .
N1 Co1 O1 77.6(2) . .
O1W Co1 O1 100.5(3) . .
N3 Co1 O12 99.6(3) . .
N1 Co1 O12 161.2(3) . .
O1W Co1 O12 88.1(2) . .
O1 Co1 O12 83.6(2) . .
N3 Co1 O2 78.3(3) . .
N1 Co1 O2 88.9(3) . .
O1W Co1 O2 170.8(3) . .
O1 Co1 O2 88.0(2) . .
O12 Co1 O2 89.3(2) . .
C1 O1 Co1 115.7(5) . .
C2 N1 C12 104.7(7) . .
C2 N1 Co1 141.0(6) . .
C12 N1 Co1 113.5(5) . .
O1 C1 N7 122.4(8) . 1_455
O1 C1 C12 118.6(8) . .
N7 C1 C12 119.1(8) 1_455 .
O20 Mo2 O25 104.4(3) . .
O20 Mo2 O23 100.6(3) . .
O25 Mo2 O23 102.6(3) . .
O20 Mo2 O27 99.6(3) . .
O25 Mo2 O27 99.1(3) . .
O23 Mo2 O27 145.6(2) . .
O20 Mo2 O24 159.9(2) . .
O25 Mo2 O24 95.4(2) . .
O23 Mo2 O24 78.5(2) . .
O27 Mo2 O24 73.0(2) . .
O20 Mo2 O3 88.7(2) . .
O25 Mo2 O3 164.5(2) . .
O23 Mo2 O3 82.6(2) . .
O27 Mo2 O3 70.2(2) . .
O24 Mo2 O3 71.16(17) . .
O20 Mo2 Mo3 135.4(2) . .
O25 Mo2 Mo3 85.6(2) . .
O23 Mo2 Mo3 119.85(16) . .
O27 Mo2 Mo3 35.91(14) . .
O24 Mo2 Mo3 41.35(14) . .
O3 Mo2 Mo3 79.23(13) . .
O5W Co2 N12 97.8(3) . .
O5W Co2 N5 96.0(3) . .
N12 Co2 N5 106.0(3) . .
O5W Co2 O6W 91.0(3) . .
N12 Co2 O6W 160.0(3) . .
N5 Co2 O6W 90.8(3) . .
O5W Co2 O5 173.9(3) . .
N12 Co2 O5 87.1(3) . .
N5 Co2 O5 79.1(3) . .
O6W Co2 O5 85.5(3) . .
O5W Co2 O4 93.9(3) . .
N12 Co2 O4 76.7(2) . .
N5 Co2 O4 169.2(3) . .
O6W Co2 O4 84.8(3) . .
O5 Co2 O4 90.7(2) . .
C27 O2 Co1 115.3(5) . .
C2 N2 C19 108.0(8) . .
N1 C2 N2 111.5(8) . .
O17 Mo3 O26 103.3(3) . .
O17 Mo3 O21 102.4(3) . .
O26 Mo3 O21 96.0(2) . .
O17 Mo3 O27 96.6(2) . .
O26 Mo3 O27 98.5(2) . .
O21 Mo3 O27 152.6(2) . .
O17 Mo3 O24 107.3(3) . .
O26 Mo3 O24 149.4(2) . .
O21 Mo3 O24 78.2(2) . .
O27 Mo3 O24 77.4(2) . .
O17 Mo3 O6 169.0(2) . .
O26 Mo3 O6 74.6(2) . .
O21 Mo3 O6 88.5(2) . .
O27 Mo3 O6 73.31(19) . .
O24 Mo3 O6 75.19(19) . .
O17 Mo3 Mo2 90.2(2) . .
O26 Mo3 Mo2 134.57(18) . .
O21 Mo3 Mo2 123.43(18) . .
O27 Mo3 Mo2 36.29(16) . .
O24 Mo3 Mo2 45.63(14) . .
O6 Mo3 Mo2 84.09(12) . .
C3 N3 C10 103.8(8) . .
C3 N3 Co1 142.1(8) . .
C10 N3 Co1 114.0(5) . .
Mo6 O3 Mo5 109.3(2) . .
Mo6 O3 Mo2 104.2(2) . .
Mo5 O3 Mo2 108.8(2) . .
N4 C3 N3 111.7(9) . .
O9 Mo4 O14 104.4(3) . .
O9 Mo4 O22 100.7(3) . .
O14 Mo4 O22 97.6(3) . .
O9 Mo4 O21 103.0(3) . .
O14 Mo4 O21 97.5(3) . .
O22 Mo4 O21 147.7(2) . .
O9 Mo4 O15 89.0(3) . .
O14 Mo4 O15 166.6(2) . .
O22 Mo4 O15 79.4(2) . .
O21 Mo4 O15 79.4(2) . .
O9 Mo4 O24 159.6(3) . .
O14 Mo4 O24 95.9(2) . .
O22 Mo4 O24 78.1(2) . .
O21 Mo4 O24 72.1(2) . .
O15 Mo4 O24 70.67(18) . .
C24 O4 Co2 114.0(5) . .
C3 N4 C22 110.2(8) . .
N6 C4 C16 103.8(9) . .
O10 Mo5 O15 104.7(3) . .
O10 Mo5 O18 103.8(3) . .
O15 Mo5 O18 101.1(3) . .
O10 Mo5 O3 100.9(2) . .
O15 Mo5 O3 149.8(2) . .
O18 Mo5 O3 88.0(2) . .
O10 Mo5 O6 97.2(3) . .
O15 Mo5 O6 88.3(2) . .
O18 Mo5 O6 153.8(2) . .
O3 Mo5 O6 72.7(2) . .
O10 Mo5 O24 172.7(3) . .
O15 Mo5 O24 78.2(2) . .
O18 Mo5 O24 82.0(2) . .
O3 Mo5 O24 74.64(19) . .
O6 Mo5 O24 76.03(19) . .
C15 O5 Co2 113.3(5) . .
C13 N5 C16 104.4(8) . .
C13 N5 Co2 143.0(7) . .
C16 N5 Co2 112.5(6) . .
C23 C5 C7 120.5(8) . .
O13 Mo6 O12 105.4(3) . .
O13 Mo6 O3 105.2(2) . .
O12 Mo6 O3 99.0(3) . .
O13 Mo6 O19 98.6(3) . 3_645
O12 Mo6 O19 97.5(3) . 3_645
O3 Mo6 O19 146.1(2) . 3_645
O13 Mo6 O6 155.8(2) . .
O12 Mo6 O6 98.4(2) . .
O3 Mo6 O6 74.7(2) . .
O19 Mo6 O6 73.7(2) 3_645 .
O13 Mo6 O27 85.5(2) . .
O12 Mo6 O27 168.2(2) . .
O3 Mo6 O27 73.4(2) . .
O19 Mo6 O27 84.9(2) 3_645 .
O6 Mo6 O27 71.15(18) . .
C13 N6 C4 109.6(8) . .
Mo7 O6 Mo5 146.1(3) . .
Mo7 O6 Mo6 104.5(2) . .
Mo5 O6 Mo6 96.7(2) . .
Mo7 O6 Mo3 98.6(2) . .
Mo5 O6 Mo3 102.9(2) . .
Mo6 O6 Mo3 101.1(2) . .
C28 C6 N8 123.9(8) . .
C28 C6 C8 119.0(8) . .
N8 C6 C8 117.1(8) . .
O16 Mo7 O11 103.3(3) . .
O16 Mo7 O19 104.1(3) . .
O11 Mo7 O19 101.7(3) . .
O16 Mo7 O6 102.9(3) . .
O11 Mo7 O6 97.4(3) . .
O19 Mo7 O6 142.1(2) . .
O16 Mo7 O19 160.8(3) . 3_645
O11 Mo7 O19 95.9(2) . 3_645
O19 Mo7 O19 73.1(2) . 3_645
O6 Mo7 O19 72.6(2) . 3_645
O16 Mo7 O26 87.6(3) . .
O11 Mo7 O26 167.4(2) . .
O19 Mo7 O26 81.4(2) . .
O6 Mo7 O26 73.8(2) . .
O19 Mo7 O26 73.18(19) 3_645 .
C1 N7 C9 127.7(8) 1_655 .
C11 C7 C5 118.7(8) . .
C24 N8 C6 128.8(7) . .
C20 C8 C6 119.8(8) . .
C27 N9 C14 125.3(8) . .
C23 C9 C21 118.6(8) . .
C23 C9 N7 117.6(8) . .
C21 C9 N7 123.8(8) . .
C26 N10 C17 107.9(8) . .
C22 C10 N3 111.4(8) . .
C22 C10 C27 133.2(9) . .
N3 C10 C27 115.3(8) . .
C7 C11 C21 121.6(8) . .
C7 C11 N11 122.7(8) . .
C21 C11 N11 115.7(8) . .
C15 N11 C11 127.0(8) . .
Mo6 O12 Co1 163.4(3) . .
C19 C12 N1 110.5(8) . .
C19 C12 C1 135.2(8) . .
N1 C12 C1 114.3(7) . .
C17 N12 C18 106.2(7) . .
C17 N12 Co2 138.0(6) . .
C18 N12 Co2 115.6(5) . .
N5 C13 N6 110.6(9) . .
C25 C14 C28 121.8(8) . .
C25 C14 N9 121.7(8) . .
C28 C14 N9 116.5(8) . .
Mo5 O15 Mo4 115.3(3) . .
O5 C15 N11 123.3(8) . .
O5 C15 C16 118.7(8) . .
N11 C15 C16 118.0(9) . .
C4 C16 N5 111.5(8) . .
C4 C16 C15 132.4(10) . .
N5 C16 C15 116.1(9) . .
N12 C17 N10 110.2(8) . .
Mo5 O18 Mo1 117.2(3) . .
C26 C18 N12 109.4(8) . .
C26 C18 C24 134.5(9) . .
N12 C18 C24 116.0(7) . .
Mo7 O19 Mo6 149.7(3) . 3_645
Mo7 O19 Mo7 106.9(2) . 3_645
Mo6 O19 Mo7 103.2(2) 3_645 3_645
C12 C19 N2 105.3(8) . .
C25 C20 C8 121.0(9) . .
Mo3 O21 Mo4 114.4(3) . .
C11 C21 C9 119.8(8) . .
Mo1 O22 Mo4 117.6(3) . .
C10 C22 N4 102.9(9) . .
Mo2 O23 Mo1 119.3(3) . .
C5 C23 C9 120.7(8) . .
Mo3 O24 Mo2 93.0(2) . .
Mo3 O24 Mo4 92.81(19) . .
Mo2 O24 Mo4 160.5(2) . .
Mo3 O24 Mo5 104.6(2) . .
Mo2 O24 Mo5 103.08(19) . .
Mo4 O24 Mo5 93.39(19) . .
O4 C24 N8 124.6(8) . .
O4 C24 C18 117.0(7) . .
N8 C24 C18 118.3(8) . .
C14 C25 C20 118.4(9) . .
Mo3 O26 Mo7 110.8(3) . .
N10 C26 C18 106.3(8) . .
Mo3 O27 Mo2 107.8(2) . .
Mo3 O27 Mo6 112.9(2) . .
Mo2 O27 Mo6 102.9(2) . .
O2 C27 N9 124.3(8) . .
O2 C27 C10 117.0(8) . .
N9 C27 C10 118.6(9) . .
C6 C28 C14 119.9(8) . .

loop_
_geom_bond_atom_site_label_1
_geom_bond_atom_site_label_2
_geom_bond_distance
_geom_bond_site_symmetry_2
Mo1 O8 1.719(6) .
Mo1 O7 1.719(6) .
Mo1 O22 1.884(5) .
Mo1 O23 1.913(6) .
Mo1 O18 2.254(5) .
Co1 N3 2.049(8) .
Co1 N1 2.094(7) .
Co1 O1W 2.103(6) .
Co1 O1 2.112(6) .
Co1 O12 2.123(5) .
Co1 O2 2.128(6) .
O1 C1 1.243(9) .
N1 C2 1.310(10) .
N1 C12 1.376(10) .
C1 N7 1.345(11) 1_455
C1 C12 1.470(11) .
Mo2 O20 1.687(6) .
Mo2 O25 1.697(6) .
Mo2 O23 1.906(6) .
Mo2 O27 1.996(5) .
Mo2 O24 2.299(5) .
Mo2 O3 2.406(5) .
Mo2 Mo3 3.2110(11) .
Co2 O5W 2.066(7) .
Co2 N12 2.067(7) .
Co2 N5 2.074(8) .
Co2 O6W 2.132(6) .
Co2 O5 2.134(6) .
Co2 O4 2.207(6) .
O2 C27 1.261(10) .
N2 C2 1.335(10) .
N2 C19 1.359(11) .
Mo3 O17 1.697(6) .
Mo3 O26 1.755(6) .
Mo3 O21 1.889(5) .
Mo3 O27 1.978(5) .
Mo3 O24 2.124(6) .
Mo3 O6 2.438(5) .
N3 C3 1.328(11) .
N3 C10 1.387(11) .
O3 Mo6 1.885(6) .
O3 Mo5 2.108(5) .
C3 N4 1.312(13) .
Mo4 O9 1.687(6) .
Mo4 O14 1.705(6) .
Mo4 O22 1.938(6) .
Mo4 O21 1.954(6) .
Mo4 O15 2.285(6) .
Mo4 O24 2.330(5) .
O4 C24 1.262(9) .
N4 C22 1.376(11) .
C4 N6 1.348(11) .
C4 C16 1.362(12) .
Mo5 O10 1.689(5) .
Mo5 O15 1.772(5) .
Mo5 O18 1.793(6) .
Mo5 O6 2.131(6) .
Mo5 O24 2.394(5) .
O5 C15 1.256(11) .
N5 C13 1.318(10) .
N5 C16 1.370(11) .
C5 C23 1.384(11) .
C5 C7 1.385(11) .
Mo6 O13 1.700(5) .
Mo6 O12 1.711(5) .
Mo6 O19 1.981(6) 3_645
Mo6 O6 2.229(5) .
Mo6 O27 2.344(5) .
N6 C13 1.343(12) .
O6 Mo7 1.988(5) .
C6 C28 1.369(11) .
C6 N8 1.410(10) .
C6 C8 1.415(12) .
Mo7 O16 1.690(5) .
Mo7 O11 1.700(6) .
Mo7 O19 1.938(6) .
Mo7 O19 2.271(5) 3_645
Mo7 O26 2.318(6) .
N7 C1 1.345(11) 1_655
N7 C9 1.414(11) .
C7 C11 1.367(11) .
N8 C24 1.328(10) .
C8 C20 1.381(12) .
N9 C27 1.330(11) .
N9 C14 1.431(10) .
C9 C23 1.386(11) .
C9 C21 1.393(11) .
N10 C26 1.341(11) .
N10 C17 1.346(11) .
C10 C22 1.373(12) .
C10 C27 1.468(11) .
C11 C21 1.383(11) .
C11 N11 1.428(10) .
N11 C15 1.339(11) .
C12 C19 1.347(11) .
N12 C17 1.302(10) .
N12 C18 1.363(10) .
C14 C25 1.377(12) .
C14 C28 1.389(11) .
C15 C16 1.471(12) .
C18 C26 1.344(11) .
C18 C24 1.479(11) .
O19 Mo6 1.981(6) 3_645
O19 Mo7 2.271(5) 3_645
C20 C25 1.380(11) .
